data_7009734
loop_
_publ_author_name
'Burrows, Andrew D.'
'Harrington, Ross W.'
'Mahon, Mary F.'
'Price, Caroline E.'

_publ_section_title
;
 The influence of hydrogen bonding on the structure of zinc
 co-ordination polymers&#x200A;&#x2020;
;
_journal_issue 21
_journal_name_full 'Journal of the Chemical Society, Dalton Transactions'
_journal_page_first 3845
_journal_paper_doi 10.1039/b003210g
_journal_year 2000
_chemical_formula_sum 'C10 H14 N4 O5 S2 Zn'
_chemical_formula_weight 399.74
_chemical_name_systematic
;
  ?
;
_space_group_IT_number 15
_symmetry_cell_setting monoclinic
_symmetry_space_group_name_Hall '-C 2yc'
_symmetry_space_group_name_H-M 'C 1 2/c 1'
_atom_sites_solution_hydrogens geom
_atom_sites_solution_primary direct
_atom_sites_solution_secondary difmap
_audit_creation_method SHELXL
_cell_angle_alpha 90.00
_cell_angle_beta 94.50(2)
_cell_angle_gamma 90.00
_cell_formula_units_Z 8
_cell_length_a 20.257(3)
_cell_length_b 9.7950(10)
_cell_length_c 16.303(3)
_cell_measurement_temperature 293(2)
_cell_volume 3224.8(8)
_computing_structure_refinement 'SHELXL-93 (Sheldrick, 1993)'
_computing_structure_solution 'SHELXS-86 (Sheldrick, 1990)'
_diffrn_ambient_temperature 293(2)
_diffrn_radiation_monochromator graphite
_diffrn_radiation_source 'fine-focus sealed tube'
_diffrn_radiation_type MoK\a
_diffrn_radiation_wavelength 0.71069
_diffrn_reflns_av_R_equivalents 0.0202
_diffrn_reflns_av_sigmaI/netI 0.0322
_diffrn_reflns_limit_h_max 24
_diffrn_reflns_limit_h_min 0
_diffrn_reflns_limit_k_max 11
_diffrn_reflns_limit_k_min 0
_diffrn_reflns_limit_l_max 19
_diffrn_reflns_limit_l_min -19
_diffrn_reflns_number 3099
_diffrn_reflns_theta_max 24.97
_diffrn_reflns_theta_min 2.02
_exptl_absorpt_coefficient_mu 1.808
_exptl_crystal_density_diffrn 1.647
_exptl_crystal_F_000 1632
_refine_diff_density_max 0.373
_refine_diff_density_min -0.281
_refine_diff_density_rms 0.063
_refine_ls_extinction_method none
_refine_ls_goodness_of_fit_all 0.805
_refine_ls_goodness_of_fit_obs 0.847
_refine_ls_matrix_type full
_refine_ls_number_parameters 241
_refine_ls_number_reflns 2835
_refine_ls_number_restraints 0
_refine_ls_restrained_S_all 0.817
_refine_ls_restrained_S_obs 0.847
_refine_ls_R_factor_all 0.0445
_refine_ls_R_factor_obs 0.0309
_refine_ls_shift/esd_max 0.001
_refine_ls_shift/esd_mean 0.000
_refine_ls_structure_factor_coef Fsqd
_refine_ls_weighting_details 'w=1/[\s^2^(Fo^2^)+(0.1000P)^2^+0.0000P] where P=(Fo^2^+2Fc^2^)/3'
_refine_ls_weighting_scheme calc
_refine_ls_wR_factor_all 0.1049
_refine_ls_wR_factor_obs 0.0964
_reflns_number_observed 2271
_reflns_number_total 2840
_reflns_observed_criterion >2sigma(I)
_cod_data_source_file b003210g.txt
_cod_data_source_block compound4
_cod_depositor_comments
;
The following automatic conversions were performed:
'_symmetry_cell_setting' value 'Monoclinic' changed to 'monoclinic'
according to '/home/adriana/struct/CIF-dictionaries/cif_core.dic'
dictionary named 'cif_core.dic' version 2.4.1 from 2010-06-29.

Automatic conversion script
Id: cif_fix_enum 1555 2011-01-17 13:19:09Z saulius 

The following automatic conversions were performed:

'_refine_ls_weighting_scheme' value 'calc
w=1/[\s^2^(Fo^2^)+(0.1000P)^2^+0.0000P] where P=(Fo^2^+2Fc^2^)/3' was
changed to 'calc'. New tag '_refine_ls_weighting_details' was
created. The value of the new tag was set to
'w=1/[\s^2^(Fo^2^)+(0.1000P)^2^+0.0000P] where P=(Fo^2^+2Fc^2^)/3'.

Automatic conversion script
Id: cif_fix_values 3143 2015-03-26 13:38:13Z robertas 
;
_cod_original_sg_symbol_H-M C2/c
_cod_database_code 7009734

loop_
_symmetry_equiv_pos_as_xyz
'x, y, z'
'-x, y, -z+1/2'
'x+1/2, y+1/2, z'
'-x+1/2, y+1/2, -z+1/2'
'-x, -y, -z'
'x, -y, z-1/2'
'-x+1/2, -y+1/2, -z'
'x+1/2, -y+1/2, z-1/2'

loop_
_atom_site_aniso_label
_atom_site_aniso_U_11
_atom_site_aniso_U_22
_atom_site_aniso_U_33
_atom_site_aniso_U_23
_atom_site_aniso_U_13
_atom_site_aniso_U_12
Zn1 0.0531(3) 0.0247(2) 0.0233(2) 0.00013(12) 0.00215(15) 0.00376(15)
S1 0.0551(5) 0.0295(4) 0.0546(5) 0.0129(4) 0.0117(4) 0.0073(4)
S2 0.0536(5) 0.0383(4) 0.0476(5) -0.0043(4) -0.0121(4) 0.0029(4)
N1 0.066(2) 0.0311(15) 0.038(2) -0.0018(12) -0.0031(14) 0.0050(14)
N2 0.073(2) 0.047(2) 0.045(2) 0.0031(15) -0.009(2) 0.019(2)
N3 0.055(2) 0.041(2) 0.051(2) 0.0164(14) 0.0091(15) 0.0131(14)
N4 0.064(2) 0.046(2) 0.057(2) 0.0191(15) 0.022(2) 0.018(2)
O1 0.0673(15) 0.0316(12) 0.0219(10) -0.0002(8) 0.0014(9) -0.0031(10)
O2 0.0592(14) 0.0297(11) 0.0300(10) 0.0067(9) 0.0002(10) -0.0055(10)
O3 0.076(2) 0.0306(11) 0.0255(11) 0.0051(9) 0.0067(10) -0.0015(11)
O4 0.080(2) 0.0352(12) 0.0351(12) -0.0040(10) 0.0062(12) -0.0140(12)
O5 0.084(7) 0.028(4) 0.110(9) 0.003(5) 0.039(6) -0.011(5)
O5A 0.122(10) 0.048(5) 0.120(10) -0.035(6) 0.077(8) -0.038(6)
O5B 0.134(15) 0.052(9) 0.109(15) -0.012(10) 0.065(13) -0.001(10)
C1 0.044(2) 0.037(2) 0.035(2) 0.0027(14) 0.0053(13) 0.0054(14)
C2 0.049(2) 0.031(2) 0.034(2) 0.0030(12) 0.0014(14) 0.0024(13)
C3 0.038(2) 0.031(2) 0.0244(14) 0.0018(12) 0.0058(12) -0.0010(12)
C4 0.044(2) 0.0290(14) 0.0237(14) 0.0005(12) 0.0030(12) -0.0004(13)
C5 0.050(2) 0.0283(15) 0.0312(15) 0.0023(12) 0.0031(13) -0.0046(14)
C6 0.060(2) 0.036(2) 0.026(2) -0.0039(12) -0.0036(14) -0.0091(14)
C7 0.055(2) 0.035(2) 0.0225(14) 0.0006(12) 0.0003(13) 0.0006(15)
C8 0.046(2) 0.029(2) 0.0251(14) 0.0021(11) 0.0039(12) 0.0021(13)
C9 0.050(2) 0.0287(15) 0.0236(13) -0.0020(11) 0.0024(12) -0.0029(13)
C10 0.053(2) 0.028(2) 0.0296(15) 0.0006(13) 0.0060(13) 0.0001(14)

loop_
_atom_site_label
_atom_site_type_symbol
_atom_site_fract_x
_atom_site_fract_y
_atom_site_fract_z
_atom_site_U_iso_or_equiv
_atom_site_thermal_displace_type
_atom_site_occupancy
_atom_site_calc_flag
_atom_site_refinement_flags
_atom_site_disorder_group
Zn1 Zn 0.38261(2) 0.22004(3) 0.83849(2) 0.0338(2) Uani 1 d . .
S1 S 0.27681(4) 0.14298(8) 0.86523(5) 0.0460(2) Uani 1 d . .
S2 S 0.47273(4) 0.09714(9) 0.89074(6) 0.0473(2) Uani 1 d . .
N1 N 0.4280(2) -0.1076(3) 0.7942(2) 0.0455(7) Uani 1 d . .
H1B H 0.4278(21) -0.1863(47) 0.7806(27) 0.055 Uiso 1 d . .
H1A H 0.4132(19) -0.0495(45) 0.7664(25) 0.055 Uiso 1 d . .
N2 N 0.5004(2) -0.1631(4) 0.9015(2) 0.0556(8) Uani 1 d . .
H2B H 0.5219(21) -0.1360(50) 0.9417(29) 0.067 Uiso 1 d . .
H2A H 0.4984(22) -0.2562(49) 0.8837(29) 0.067 Uiso 1 d . .
N3 N 0.2464(2) 0.3794(3) 0.7890(2) 0.0486(8) Uani 1 d . .
H3A H 0.2264(21) 0.4341(46) 0.7825(27) 0.058 Uiso 1 d . .
H3B H 0.2826(22) 0.3665(43) 0.7597(27) 0.058 Uiso 1 d . .
N4 N 0.1757(2) 0.3064(4) 0.8809(2) 0.0547(8) Uani 1 d . .
H4A H 0.1573(21) 0.3858(49) 0.8743(27) 0.066 Uiso 1 d . .
H4B H 0.1645(22) 0.2548(47) 0.9151(30) 0.066 Uiso 1 d . .
O1 O 0.37687(12) 0.2855(2) 0.72194(12) 0.0404(5) Uani 1 d . .
O2 O 0.36062(11) 0.0713(2) 0.68111(12) 0.0398(5) Uani 1 d . .
O3 O 0.38985(12) 0.5907(2) 0.38022(12) 0.0439(5) Uani 1 d . .
O4 O 0.39862(13) 0.6504(2) 0.51193(14) 0.0501(6) Uani 1 d . .
O5 O 0.4520(5) -0.3928(10) 0.7859(8) 0.073(3) Uani 0.40 d P .
O5A O 0.4187(6) -0.4116(12) 0.7573(9) 0.093(4) Uani 0.40 d P .
O5B O 0.4999(11) -0.4285(16) 0.8537(13) 0.096(6) Uani 0.20 d P .
C1 C 0.4651(2) -0.0705(3) 0.8593(2) 0.0386(7) Uani 1 d . .
C2 C 0.2301(2) 0.2880(3) 0.8433(2) 0.0378(7) Uani 1 d . .
C3 C 0.36593(14) 0.1959(3) 0.6661(2) 0.0310(6) Uani 1 d . .
C4 C 0.35708(15) 0.2451(3) 0.5791(2) 0.0321(6) Uani 1 d . .
C5 C 0.3307(2) 0.1582(3) 0.5173(2) 0.0366(7) Uani 1 d . .
H5 H 0.3198(2) 0.0688(3) 0.5300(2) 0.044 Uiso 1 calc R .
C6 C 0.3206(2) 0.2042(3) 0.4374(2) 0.0409(8) Uani 1 d . .
H6 H 0.3016(2) 0.1468(3) 0.3967(2) 0.049 Uiso 1 calc R .
C7 C 0.3386(2) 0.3353(3) 0.4178(2) 0.0374(7) Uani 1 d . .
H7 H 0.3319(2) 0.3656(3) 0.3637(2) 0.045 Uiso 1 calc R .
C8 C 0.36667(15) 0.4228(3) 0.4783(2) 0.0334(6) Uani 1 d . .
C9 C 0.37465(15) 0.3766(3) 0.5590(2) 0.0342(7) Uani 1 d . .
H9 H 0.39209(15) 0.4351(3) 0.6001(2) 0.041 Uiso 1 calc R .
C10 C 0.3867(2) 0.5658(3) 0.4572(2) 0.0366(7) Uani 1 d . .

loop_
_atom_type_symbol
_atom_type_description
_atom_type_scat_dispersion_real
_atom_type_scat_dispersion_imag
_atom_type_scat_source
C C 0.0033 0.0016 'International Tables Vol C Tables 4.2.6.8 and 6.1.1.4'
H H 0.0000 0.0000 'International Tables Vol C Tables 4.2.6.8 and 6.1.1.4'
O O 0.0106 0.0060 'International Tables Vol C Tables 4.2.6.8 and 6.1.1.4'
N N 0.0061 0.0033 'International Tables Vol C Tables 4.2.6.8 and 6.1.1.4'
S S 0.1246 0.1234 'International Tables Vol C Tables 4.2.6.8 and 6.1.1.4'
Zn Zn 0.2839 1.4301 'International Tables Vol C Tables 4.2.6.8 and 6.1.1.4'

loop_
_geom_angle_atom_site_label_1
_geom_angle_atom_site_label_2
_geom_angle_atom_site_label_3
_geom_angle
_geom_angle_site_symmetry_1
_geom_angle_site_symmetry_3
_geom_angle_publ_flag
O3 Zn1 O1 91.34(8) 6_566 . ?
O3 Zn1 S2 109.20(7) 6_566 . ?
O1 Zn1 S2 120.41(7) . . ?
O3 Zn1 S1 106.39(8) 6_566 . ?
O1 Zn1 S1 107.10(8) . . ?
S2 Zn1 S1 118.31(3) . . ?
C2 S1 Zn1 101.00(11) . . ?
C1 S2 Zn1 109.81(11) . . ?
C3 O1 Zn1 116.9(2) . . ?
C10 O3 Zn1 120.4(2) . 6_565 ?
O5A O5 O5B 149.1(19) . . ?
N1 C1 N2 119.3(3) . . ?
N1 C1 S2 122.7(3) . . ?
N2 C1 S2 117.9(3) . . ?
N4 C2 N3 118.9(3) . . ?
N4 C2 S1 118.8(3) . . ?
N3 C2 S1 122.3(3) . . ?
O2 C3 O1 123.2(3) . . ?
O2 C3 C4 119.6(3) . . ?
O1 C3 C4 117.2(3) . . ?
C9 C4 C5 119.3(3) . . ?
C9 C4 C3 120.8(3) . . ?
C5 C4 C3 120.0(3) . . ?
C6 C5 C4 120.3(3) . . ?
C5 C6 C7 120.1(3) . . ?
C6 C7 C8 120.6(3) . . ?
C9 C8 C7 118.7(3) . . ?
C9 C8 C10 120.4(3) . . ?
C7 C8 C10 120.9(3) . . ?
C4 C9 C8 121.0(3) . . ?
O4 C10 O3 124.0(3) . . ?
O4 C10 C8 120.3(3) . . ?
O3 C10 C8 115.8(3) . . ?

loop_
_geom_bond_atom_site_label_1
_geom_bond_atom_site_label_2
_geom_bond_distance
_geom_bond_site_symmetry_2
_geom_bond_publ_flag
Zn1 O3 1.976(2) 6_566 ?
Zn1 O1 2.000(2) . ?
Zn1 S2 2.2943(10) . ?
Zn1 S1 2.3451(10) . ?
S1 C2 1.729(3) . ?
S2 C1 1.724(3) . ?
N1 C1 1.303(4) . ?
N2 C1 1.316(4) . ?
N3 C2 1.319(4) . ?
N4 C2 1.314(5) . ?
O1 C3 1.271(4) . ?
O2 C3 1.251(4) . ?
O3 C10 1.286(4) . ?
O3 Zn1 1.976(2) 6_565 ?
O4 C10 1.228(4) . ?
O5 O5A 0.812(14) . ?
O5 O5B 1.45(3) . ?
C3 C4 1.496(4) . ?
C4 C9 1.383(4) . ?
C4 C5 1.394(4) . ?
C5 C6 1.378(4) . ?
C6 C7 1.380(4) . ?
C7 C8 1.394(4) . ?
C8 C9 1.388(4) . ?
C8 C10 1.505(4) . ?
